data_4028724
loop_
_publ_author_name
'Jens U. Engelhart'
'Benjamin D. Lindner'
'Olena Tverskoy'
'Frank Rominger'
'Uwe H. F. Bunz'

_publ_contact_author_address
;
Institute of Organic Chemistry
University of Heidelberg
Im Neuenheimer Feld 270
D-69120 Heidelberg
Germany
;
_publ_contact_author_email uwe.bunz@oci.uni-heidelberg.de
_publ_contact_author_fax '+49 6221 548404'
_publ_contact_author_name 'Uwe H. F. Bunz'
_publ_contact_author_phone '+49 6221 548401'
_publ_section_title
;
 Partially Fluorinated Tetraazaacenes by Nucleophilic Aromatic
 Substitution
;
_journal_name_full 'Journal of Organic Chemistry'
_journal_page_first 10832
_journal_page_last 10839
_journal_paper_doi 10.1021/jo401824g
_journal_volume 78
_journal_year 2013
_chemical_formula_sum 'C40 H46 F4 N4 Si2'
_chemical_formula_weight 714.99
_space_group_IT_number 2
_symmetry_cell_setting triclinic
_symmetry_space_group_name_Hall '-P 1'
_symmetry_space_group_name_H-M 'P -1'
_atom_sites_solution_hydrogens geom
_atom_sites_solution_primary direct
_atom_sites_solution_secondary difmap
_audit_creation_method SHELXL-97
_cell_angle_alpha 89.462(5)
_cell_angle_beta 78.563(5)
_cell_angle_gamma 84.127(5)
_cell_formula_units_Z 1
_cell_length_a 7.6461(17)
_cell_length_b 7.6728(17)
_cell_length_c 16.941(4)
_cell_measurement_reflns_used 1822
_cell_measurement_temperature 200(2)
_cell_measurement_theta_max 20.46
_cell_measurement_theta_min 2.46
_cell_volume 969.0(4)
_computing_cell_refinement 'Bruker SAINT'
_computing_data_collection 'Bruker APEX2'
_computing_data_reduction 'Bruker SAINT'
_computing_molecular_graphics 'Bruker SHELXTL'
_computing_publication_material 'Bruker SHELXTL'
_computing_structure_refinement 'SHELXL-97 (Sheldrick, 2008)'
_computing_structure_solution 'SHELXS-97 (Sheldrick, 2008)'
_diffrn_ambient_temperature 200(2)
_diffrn_measured_fraction_theta_full 1.000
_diffrn_measured_fraction_theta_max 1.000
_diffrn_measurement_device_type 'Bruker APEX-II Quazar'
_diffrn_measurement_method '\f and \w scans'
_diffrn_radiation_monochromator mirror
_diffrn_radiation_source 'ImuS microsource'
_diffrn_radiation_type MoK\a
_diffrn_radiation_wavelength 0.71073
_diffrn_reflns_av_R_equivalents 0.0530
_diffrn_reflns_av_sigmaI/netI 0.0737
_diffrn_reflns_limit_h_max 8
_diffrn_reflns_limit_h_min -8
_diffrn_reflns_limit_k_max 8
_diffrn_reflns_limit_k_min -8
_diffrn_reflns_limit_l_max 18
_diffrn_reflns_limit_l_min -18
_diffrn_reflns_number 9014
_diffrn_reflns_theta_full 23.22
_diffrn_reflns_theta_max 23.22
_diffrn_reflns_theta_min 2.45
_exptl_absorpt_coefficient_mu 0.144
_exptl_absorpt_correction_T_max 0.9914
_exptl_absorpt_correction_T_min 0.9802
_exptl_absorpt_correction_type multi-scan
_exptl_crystal_colour green
_exptl_crystal_density_diffrn 1.225
_exptl_crystal_description plate
_exptl_crystal_F_000 378
_exptl_crystal_size_max 0.14
_exptl_crystal_size_mid 0.13
_exptl_crystal_size_min 0.06
_refine_diff_density_max 0.411
_refine_diff_density_min -0.243
_refine_diff_density_rms 0.054
_refine_ls_extinction_method none
_refine_ls_goodness_of_fit_ref 1.059
_refine_ls_hydrogen_treatment constr
_refine_ls_matrix_type full
_refine_ls_number_parameters 244
_refine_ls_number_reflns 2790
_refine_ls_number_restraints 0
_refine_ls_restrained_S_all 1.059
_refine_ls_R_factor_all 0.1104
_refine_ls_R_factor_gt 0.0649
_refine_ls_shift/su_max 0.000
_refine_ls_shift/su_mean 0.000
_refine_ls_structure_factor_coef Fsqd
_refine_ls_weighting_details 'calc w=1/[\s^2^(Fo^2^)+(0.0607P)^2^+0.9656P] where P=(Fo^2^+2Fc^2^)/3'
_refine_ls_weighting_scheme calc
_refine_ls_wR_factor_gt 0.1439
_refine_ls_wR_factor_ref 0.1618
_reflns_number_gt 1799
_reflns_number_total 2790
_reflns_threshold_expression >2sigma(I)
_cod_data_source_file jo401824g_si_001_4.cif
_cod_data_source_block je15
_cod_database_code 4028724

loop_
_symmetry_equiv_pos_as_xyz
'x, y, z'
'-x, -y, -z'

loop_
_atom_site_label
_atom_site_type_symbol
_atom_site_fract_x
_atom_site_fract_y
_atom_site_fract_z
_atom_site_U_iso_or_equiv
_atom_site_adp_type
_atom_site_occupancy
_atom_site_symmetry_multiplicity
_atom_site_calc_flag
_atom_site_refinement_flags
_atom_site_disorder_assembly
_atom_site_disorder_group
Si1 Si 0.24753(16) 0.70182(16) 0.32129(7) 0.0312(4) Uani 1 1 d . . .
C1 C 0.3886(5) 0.8609(5) 0.1578(2) 0.0256(10) Uani 1 1 d . . .
C2 C 0.3356(5) 0.7992(5) 0.2226(2) 0.0316(10) Uani 1 1 d . . .
C11 C 0.4440(5) 0.9322(5) 0.0799(2) 0.0237(9) Uani 1 1 d . . .
C12 C 0.3225(5) 1.0404(5) 0.0438(2) 0.0239(9) Uani 1 1 d . . .
N13 N 0.1525(4) 1.0787(4) 0.08589(18) 0.0263(8) Uani 1 1 d . A .
C14 C 0.0390(5) 1.1791(5) 0.0494(2) 0.0263(10) Uani 1 1 d . . .
C15 C -0.1421(6) 1.2226(6) 0.0913(3) 0.0358(11) Uani 1 1 d . A 1
H15 H -0.1799 1.1825 0.1445 0.043 Uiso 0.50 1 calc PR A 1
C16 C -0.2575(6) 1.3197(6) 0.0552(3) 0.0369(11) Uani 1 1 d . A 1
H16 H -0.3773 1.3482 0.0835 0.044 Uiso 0.50 1 calc PR A 1
C17 C -0.2060(6) 1.3817(5) -0.0244(3) 0.0348(11) Uani 1 1 d . A 1
H17 H -0.2919 1.4502 -0.0483 0.042 Uiso 0.50 1 calc PR A 1
C18 C -0.0386(6) 1.3455(5) -0.0663(2) 0.0302(10) Uani 1 1 d . A 1
H18 H -0.0068 1.3884 -0.1195 0.036 Uiso 0.50 1 calc PR A 1
C19 C 0.0927(5) 1.2423(5) -0.0314(2) 0.0261(10) Uani 1 1 d . A .
N20 N 0.2598(4) 1.2086(4) -0.07291(18) 0.0255(8) Uani 1 1 d . . .
C21 C 0.3778(5) 1.1087(5) -0.0365(2) 0.0225(9) Uani 1 1 d . . .
F15 F -0.1838(6) 1.1551(7) 0.1648(3) 0.0449(13) Uani 0.50 1 d P B 2
F16 F -0.4205(6) 1.3554(7) 0.0908(3) 0.0473(14) Uani 0.50 1 d P C 2
F17 F -0.3200(6) 1.4799(6) -0.0543(3) 0.0429(13) Uani 0.50 1 d P D 2
F18 F 0.0223(6) 1.4004(6) -0.1406(3) 0.0405(12) Uani 0.50 1 d P E 2
C31 C -0.0016(6) 0.7498(8) 0.3393(3) 0.0649(16) Uani 1 1 d . . .
H31 H -0.0304 0.6740 0.2969 0.078 Uiso 1 1 calc R . .
C32 C -0.0997(7) 0.6670(9) 0.4150(3) 0.084(2) Uani 1 1 d . . .
H32A H -0.0358 0.5531 0.4233 0.125 Uiso 1 1 calc R . .
H32B H -0.2219 0.6507 0.4090 0.125 Uiso 1 1 calc R . .
H32C H -0.1047 0.7438 0.4615 0.125 Uiso 1 1 calc R . .
C33 C -0.0793(9) 0.9169(11) 0.3186(5) 0.157(4) Uani 1 1 d . . .
H33A H -0.0081 0.9562 0.2682 0.235 Uiso 1 1 calc R . .
H33B H -0.0809 1.0017 0.3617 0.235 Uiso 1 1 calc R . .
H33C H -0.2023 0.9076 0.3117 0.235 Uiso 1 1 calc R . .
C34 C 0.3586(7) 0.8007(6) 0.3968(3) 0.0470(13) Uani 1 1 d . . .
H34 H 0.4904 0.7740 0.3759 0.056 Uiso 1 1 calc R . .
C35 C 0.3225(8) 0.7184(7) 0.4801(3) 0.0659(17) Uani 1 1 d . . .
H35A H 0.3441 0.5905 0.4746 0.099 Uiso 1 1 calc R . .
H35B H 0.1976 0.7515 0.5065 0.099 Uiso 1 1 calc R . .
H35C H 0.4027 0.7603 0.5126 0.099 Uiso 1 1 calc R . .
C36 C 0.3266(11) 0.9975(8) 0.4035(4) 0.108(3) Uani 1 1 d . . .
H36A H 0.3522 1.0482 0.3496 0.161 Uiso 1 1 calc R . .
H36B H 0.4055 1.0403 0.4364 0.161 Uiso 1 1 calc R . .
H36C H 0.2012 1.0319 0.4289 0.161 Uiso 1 1 calc R . .
C37 C 0.3170(7) 0.4604(6) 0.3127(3) 0.0482(13) Uani 1 1 d . . .
H37 H 0.2711 0.4080 0.3662 0.058 Uiso 1 1 calc R . .
C38 C 0.2370(9) 0.3696(7) 0.2495(3) 0.0778(19) Uani 1 1 d . . .
H38A H 0.1060 0.3935 0.2620 0.117 Uiso 1 1 calc R . .
H38B H 0.2703 0.2430 0.2503 0.117 Uiso 1 1 calc R . .
H38C H 0.2837 0.4146 0.1960 0.117 Uiso 1 1 calc R . .
C39 C 0.5219(8) 0.4228(8) 0.2949(3) 0.0798(19) Uani 1 1 d . . .
H39A H 0.5709 0.4797 0.3361 0.120 Uiso 1 1 calc R . .
H39B H 0.5708 0.4685 0.2418 0.120 Uiso 1 1 calc R . .
H39C H 0.5549 0.2960 0.2955 0.120 Uiso 1 1 calc R . .

loop_
_atom_site_aniso_label
_atom_site_aniso_U_11
_atom_site_aniso_U_22
_atom_site_aniso_U_33
_atom_site_aniso_U_23
_atom_site_aniso_U_13
_atom_site_aniso_U_12
Si1 0.0321(7) 0.0324(7) 0.0285(7) 0.0102(5) -0.0019(5) -0.0094(5)
C1 0.030(3) 0.022(2) 0.023(2) 0.0027(18) -0.0022(19) -0.0047(18)
C2 0.028(3) 0.033(3) 0.032(3) -0.001(2) -0.004(2) -0.001(2)
C11 0.028(2) 0.017(2) 0.028(2) -0.0003(17) -0.0071(19) -0.0052(18)
C12 0.029(3) 0.018(2) 0.025(2) -0.0029(17) -0.0032(19) -0.0071(19)
N13 0.027(2) 0.0204(19) 0.0304(19) 0.0018(15) -0.0013(16) -0.0071(16)
C14 0.029(3) 0.018(2) 0.032(2) -0.0038(18) -0.006(2) -0.0075(19)
C15 0.033(3) 0.040(3) 0.035(3) -0.003(2) -0.004(2) -0.009(2)
C16 0.024(3) 0.042(3) 0.045(3) -0.008(2) -0.006(2) -0.006(2)
C17 0.038(3) 0.028(3) 0.041(3) -0.004(2) -0.014(2) -0.003(2)
C18 0.041(3) 0.019(2) 0.033(3) -0.0002(19) -0.011(2) -0.007(2)
C19 0.031(3) 0.018(2) 0.031(2) -0.0019(18) -0.008(2) -0.0057(19)
N20 0.028(2) 0.0185(18) 0.0308(19) 0.0004(15) -0.0053(16) -0.0048(15)
C21 0.026(2) 0.017(2) 0.025(2) 0.0002(17) -0.0056(18) -0.0052(18)
F15 0.032(3) 0.061(4) 0.034(3) 0.013(2) 0.006(2) 0.005(2)
F16 0.026(3) 0.065(4) 0.049(3) 0.002(3) -0.004(2) 0.002(3)
F17 0.034(3) 0.048(3) 0.049(3) 0.000(2) -0.019(2) 0.005(2)
F18 0.046(3) 0.041(3) 0.036(3) 0.009(2) -0.013(2) -0.002(2)
C31 0.038(3) 0.087(4) 0.065(3) 0.041(3) 0.000(3) -0.007(3)
C32 0.043(3) 0.132(6) 0.071(4) 0.043(4) 0.003(3) -0.020(4)
C33 0.058(5) 0.156(8) 0.216(9) 0.118(7) 0.033(5) 0.048(5)
C34 0.055(3) 0.044(3) 0.045(3) 0.011(2) -0.013(2) -0.017(2)
C35 0.090(4) 0.077(4) 0.042(3) 0.015(3) -0.026(3) -0.039(3)
C36 0.207(8) 0.056(4) 0.089(5) 0.010(3) -0.080(5) -0.051(5)
C37 0.078(4) 0.034(3) 0.032(3) 0.011(2) -0.008(2) -0.007(3)
C38 0.136(6) 0.043(3) 0.058(4) 0.001(3) -0.023(4) -0.017(4)
C39 0.090(5) 0.065(4) 0.073(4) 0.005(3) -0.005(3) 0.029(3)

loop_
_atom_type_symbol
_atom_type_description
_atom_type_scat_dispersion_real
_atom_type_scat_dispersion_imag
_atom_type_scat_source
C C 0.0033 0.0016 'International Tables Vol C Tables 4.2.6.8 and 6.1.1.4'
H H 0.0000 0.0000 'International Tables Vol C Tables 4.2.6.8 and 6.1.1.4'
N N 0.0061 0.0033 'International Tables Vol C Tables 4.2.6.8 and 6.1.1.4'
F F 0.0171 0.0103 'International Tables Vol C Tables 4.2.6.8 and 6.1.1.4'
Si Si 0.0817 0.0704 'International Tables Vol C Tables 4.2.6.8 and 6.1.1.4'

loop_
_geom_angle_atom_site_label_1
_geom_angle_atom_site_label_2
_geom_angle_atom_site_label_3
_geom_angle
_geom_angle_site_symmetry_1
_geom_angle_site_symmetry_3
C2 Si1 C31 106.3(2) . .
C2 Si1 C37 107.39(19) . .
C31 Si1 C37 111.4(3) . .
C2 Si1 C34 106.65(19) . .
C31 Si1 C34 115.2(3) . .
C37 Si1 C34 109.5(2) . .
C2 C1 C11 177.4(4) . .
C1 C2 Si1 178.1(4) . .
C12 C11 C21 118.9(3) . 2_675
C12 C11 C1 120.8(3) . .
C21 C11 C1 120.3(3) 2_675 .
N13 C12 C11 118.4(3) . .
N13 C12 C21 120.9(3) . .
C11 C12 C21 120.7(3) . .
C14 N13 C12 117.0(3) . .
N13 C14 C15 119.1(4) . .
N13 C14 C19 122.0(4) . .
C15 C14 C19 118.9(4) . .
C16 C15 C14 119.8(4) . .
C16 C15 H15 120.1 . .
C14 C15 H15 120.1 . .
C15 C16 C17 121.7(4) . .
C15 C16 H16 119.2 . .
C17 C16 H16 119.2 . .
C18 C17 C16 121.2(4) . .
C18 C17 H17 119.4 . .
C16 C17 H17 119.4 . .
C17 C18 C19 120.2(4) . .
C17 C18 H18 119.9 . .
C19 C18 H18 119.9 . .
N20 C19 C18 120.1(4) . .
N20 C19 C14 121.7(3) . .
C18 C19 C14 118.2(4) . .
C19 N20 C21 117.2(3) . .
N20 C21 C11 118.4(3) . 2_675
N20 C21 C12 121.2(3) . .
C11 C21 C12 120.4(3) 2_675 .
C33 C31 C32 116.2(5) . .
C33 C31 Si1 119.8(4) . .
C32 C31 Si1 114.0(4) . .
C33 C31 H31 100.6 . .
C32 C31 H31 100.6 . .
Si1 C31 H31 100.6 . .
C31 C32 H32A 109.5 . .
C31 C32 H32B 109.5 . .
H32A C32 H32B 109.5 . .
C31 C32 H32C 109.5 . .
H32A C32 H32C 109.5 . .
H32B C32 H32C 109.5 . .
C31 C33 H33A 109.5 . .
C31 C33 H33B 109.5 . .
H33A C33 H33B 109.5 . .
C31 C33 H33C 109.5 . .
H33A C33 H33C 109.5 . .
H33B C33 H33C 109.5 . .
C36 C34 C35 110.5(4) . .
C36 C34 Si1 114.5(4) . .
C35 C34 Si1 114.5(3) . .
C36 C34 H34 105.4 . .
C35 C34 H34 105.4 . .
Si1 C34 H34 105.4 . .
C34 C35 H35A 109.5 . .
C34 C35 H35B 109.5 . .
H35A C35 H35B 109.5 . .
C34 C35 H35C 109.5 . .
H35A C35 H35C 109.5 . .
H35B C35 H35C 109.5 . .
C34 C36 H36A 109.5 . .
C34 C36 H36B 109.5 . .
H36A C36 H36B 109.5 . .
C34 C36 H36C 109.5 . .
H36A C36 H36C 109.5 . .
H36B C36 H36C 109.5 . .
C39 C37 C38 110.3(4) . .
C39 C37 Si1 111.0(3) . .
C38 C37 Si1 112.9(3) . .
C39 C37 H37 107.5 . .
C38 C37 H37 107.5 . .
Si1 C37 H37 107.5 . .
C37 C38 H38A 109.5 . .
C37 C38 H38B 109.5 . .
H38A C38 H38B 109.5 . .
C37 C38 H38C 109.5 . .
H38A C38 H38C 109.5 . .
H38B C38 H38C 109.5 . .
C37 C39 H39A 109.5 . .
C37 C39 H39B 109.5 . .
H39A C39 H39B 109.5 . .
C37 C39 H39C 109.5 . .
H39A C39 H39C 109.5 . .
H39B C39 H39C 109.5 . .

loop_
_geom_bond_atom_site_label_1
_geom_bond_atom_site_label_2
_geom_bond_distance
_geom_bond_site_symmetry_2
Si1 C2 1.854(4) .
Si1 C31 1.867(5) .
Si1 C37 1.873(5) .
Si1 C34 1.874(5) .
C1 C2 1.203(5) .
C1 C11 1.426(5) .
C11 C12 1.408(5) .
C11 C21 1.419(5) 2_675
C12 N13 1.357(5) .
C12 C21 1.452(5) .
N13 C14 1.340(5) .
C14 C15 1.433(6) .
C14 C19 1.444(5) .
C15 C16 1.333(6) .
C15 H15 0.9500 .
C16 C17 1.420(6) .
C16 H16 0.9500 .
C17 C18 1.338(6) .
C17 H17 0.9500 .
C18 C19 1.431(6) .
C18 H18 0.9500 .
C19 N20 1.332(5) .
N20 C21 1.361(5) .
C21 C11 1.419(5) 2_675
C31 C33 1.428(8) .
C31 C32 1.520(6) .
C31 H31 1.0000 .
C32 H32A 0.9800 .
C32 H32B 0.9800 .
C32 H32C 0.9800 .
C33 H33A 0.9800 .
C33 H33B 0.9800 .
C33 H33C 0.9800 .
C34 C36 1.506(7) .
C34 C35 1.527(6) .
C34 H34 1.0000 .
C35 H35A 0.9800 .
C35 H35B 0.9800 .
C35 H35C 0.9800 .
C36 H36A 0.9800 .
C36 H36B 0.9800 .
C36 H36C 0.9800 .
C37 C39 1.533(7) .
C37 C38 1.539(7) .
C37 H37 1.0000 .
C38 H38A 0.9800 .
C38 H38B 0.9800 .
C38 H38C 0.9800 .
C39 H39A 0.9800 .
C39 H39B 0.9800 .
C39 H39C 0.9800 .

loop_
_geom_torsion_atom_site_label_1
_geom_torsion_atom_site_label_2
_geom_torsion_atom_site_label_3
_geom_torsion_atom_site_label_4
_geom_torsion
_geom_torsion_site_symmetry_1
_geom_torsion_site_symmetry_4
C11 C1 C2 Si1 6(19) . .
C31 Si1 C2 C1 -38(11) . .
C37 Si1 C2 C1 81(11) . .
C34 Si1 C2 C1 -162(11) . .
C2 C1 C11 C12 43(9) . .
C2 C1 C11 C21 -135(9) . 2_675
C21 C11 C12 N13 -179.9(3) 2_675 .
C1 C11 C12 N13 1.7(5) . .
C21 C11 C12 C21 0.2(6) 2_675 .
C1 C11 C12 C21 -178.2(3) . .
C11 C12 N13 C14 -178.7(3) . .
C21 C12 N13 C14 1.1(5) . .
C12 N13 C14 C15 179.8(3) . .
C12 N13 C14 C19 0.9(5) . .
N13 C14 C15 C16 -178.8(4) . .
C19 C14 C15 C16 0.1(6) . .
C14 C15 C16 C17 0.1(6) . .
C15 C16 C17 C18 -0.3(6) . .
C16 C17 C18 C19 0.1(6) . .
C17 C18 C19 N20 -179.0(4) . .
C17 C18 C19 C14 0.2(5) . .
N13 C14 C19 N20 -2.2(5) . .
C15 C14 C19 N20 178.9(3) . .
N13 C14 C19 C18 178.6(3) . .
C15 C14 C19 C18 -0.3(5) . .
C18 C19 N20 C21 -179.5(3) . .
C14 C19 N20 C21 1.3(5) . .
C19 N20 C21 C11 178.8(3) . 2_675
C19 N20 C21 C12 0.7(5) . .
N13 C12 C21 N20 -2.0(5) . .
C11 C12 C21 N20 177.8(3) . .
N13 C12 C21 C11 179.9(3) . 2_675
C11 C12 C21 C11 -0.2(6) . 2_675
C2 Si1 C31 C33 -40.3(7) . .
C37 Si1 C31 C33 -157.0(6) . .
C34 Si1 C31 C33 77.5(7) . .
C2 Si1 C31 C32 175.4(4) . .
C37 Si1 C31 C32 58.7(5) . .
C34 Si1 C31 C32 -66.8(5) . .
C2 Si1 C34 C36 58.8(5) . .
C31 Si1 C34 C36 -58.9(5) . .
C37 Si1 C34 C36 174.7(4) . .
C2 Si1 C34 C35 -172.1(4) . .
C31 Si1 C34 C35 70.3(4) . .
C37 Si1 C34 C35 -56.2(4) . .
C2 Si1 C37 C39 62.0(4) . .
C31 Si1 C37 C39 178.0(3) . .
C34 Si1 C37 C39 -53.4(4) . .
C2 Si1 C37 C38 -62.5(4) . .
C31 Si1 C37 C38 53.5(4) . .
C34 Si1 C37 C38 -177.9(4) . .
